data_7111134
loop_
_publ_author_name
'Andrews, Philip C.'
'Duggan, Peter J.'
'Maguire, Melissa'
'Nichols, Peter J.'

_publ_section_title
;
 Crystal structures of (R,R)-{[Ph(Me)CH]2NLi&#x00B7;pmdeta} and
 {[PhC(&#xE006;CH2)NH]Na&#x00B7;pmdeta}2: alkali metal amides derived from
 (R,R)-bis(\a-methylbenzyl)amine
;
_journal_issue 1
_journal_name_full 'Chemical Communications'
_journal_page_first 53
_journal_paper_doi 10.1039/b007482i
_journal_year 2001
_chemical_formula_sum 'C25 H41 Li N4'
_chemical_formula_weight 404.56
_chemical_name_systematic
; 
 ? 
;
_space_group_IT_number 19
_symmetry_space_group_name_Hall 'P 2ac 2ab'
_symmetry_space_group_name_H-M 'P 21 21 21'
_atom_sites_solution_hydrogens geom
_atom_sites_solution_primary direct
_atom_sites_solution_secondary difmap
_audit_creation_method SHELXL-97
_cell_angle_alpha 90.00
_cell_angle_beta 90.00
_cell_angle_gamma 90.00
_cell_formula_units_Z 4
_cell_length_a 9.987(2)
_cell_length_b 13.692(3)
_cell_length_c 18.553(4)
_cell_measurement_temperature 293(2)
_cell_volume 2537.0(9)
_computing_structure_refinement 'SHELXL-97 (Sheldrick, 1997)'
_computing_structure_solution 'SHELXS-97 (Sheldrick, 1990)'
_diffrn_ambient_temperature 293(2)
_diffrn_measured_fraction_theta_full 0.911
_diffrn_measured_fraction_theta_max 0.911
_diffrn_radiation_monochromator graphite
_diffrn_radiation_source 'fine-focus sealed tube'
_diffrn_radiation_type MoK\a
_diffrn_radiation_wavelength 0.71073
_diffrn_reflns_av_R_equivalents 0.1156
_diffrn_reflns_av_sigmaI/netI 0.1201
_diffrn_reflns_limit_h_max 11
_diffrn_reflns_limit_h_min -11
_diffrn_reflns_limit_k_max 18
_diffrn_reflns_limit_k_min -18
_diffrn_reflns_limit_l_max 24
_diffrn_reflns_limit_l_min -24
_diffrn_reflns_number 25387
_diffrn_reflns_theta_full 28.47
_diffrn_reflns_theta_max 28.47
_diffrn_reflns_theta_min 1.85
_exptl_absorpt_coefficient_mu 0.062
_exptl_crystal_colour 'pale yellow'
_exptl_crystal_density_diffrn 1.059
_exptl_crystal_density_method 'not measured'
_exptl_crystal_description prismatic
_exptl_crystal_F_000 888
_exptl_crystal_size_max 0.20
_exptl_crystal_size_mid 0.22
_exptl_crystal_size_min 0.16
_refine_diff_density_max 0.202
_refine_diff_density_min -0.190
_refine_diff_density_rms 0.042
_refine_ls_abs_structure_details 'Flack H D (1983), Acta Cryst. A39, 876-881'
_refine_ls_abs_structure_Flack 0(4)
_refine_ls_extinction_method none
_refine_ls_goodness_of_fit_ref 1.101
_refine_ls_hydrogen_treatment mixed
_refine_ls_matrix_type full
_refine_ls_number_parameters 278
_refine_ls_number_reflns 5769
_refine_ls_number_restraints 0
_refine_ls_restrained_S_all 1.101
_refine_ls_R_factor_all 0.1771
_refine_ls_R_factor_gt 0.0911
_refine_ls_shift/su_max 0.000
_refine_ls_shift/su_mean 0.000
_refine_ls_structure_factor_coef Fsqd
_refine_ls_weighting_details 'calc w=1/[\s^2^(Fo^2^)+(0.0284P)^2^+1.3805P] where P=(Fo^2^+2Fc^2^)/3'
_refine_ls_weighting_scheme calc
_refine_ls_wR_factor_gt 0.1261
_refine_ls_wR_factor_ref 0.1509
_reflns_number_gt 3246
_reflns_number_total 5769
_reflns_threshold_expression >2sigma(I)
_cod_data_source_file b007482isup1.cif
_cod_data_source_block 1
_cod_database_code 7111134

loop_
_symmetry_equiv_pos_as_xyz
'x, y, z'
'-x+1/2, -y, z+1/2'
'x+1/2, -y+1/2, -z'
'-x, y+1/2, -z+1/2'

loop_
_atom_site_label
_atom_site_type_symbol
_atom_site_fract_x
_atom_site_fract_y
_atom_site_fract_z
_atom_site_U_iso_or_equiv
_atom_site_adp_type
_atom_site_occupancy
_atom_site_symmetry_multiplicity
_atom_site_calc_flag
_atom_site_refinement_flags
N1 N 0.7070(3) 0.17281(19) 0.78649(13) 0.0347(7) Uani 1 1 d .
C1 C 0.7741(3) 0.1982(2) 0.72008(17) 0.0354(8) Uani 1 1 d .
H1 H 0.8314 0.2550 0.7292 0.042 Uiso 1 1 calc R
Li1 Li 0.8026(6) 0.0875(4) 0.8530(3) 0.0353(13) Uani 1 1 d .
N2 N 0.7952(3) 0.0504(2) 0.97619(13) 0.0347(7) Uani 1 1 d .
C2 C 0.8633(4) 0.1127(3) 0.69633(18) 0.0484(10) Uani 1 1 d .
H2A H 0.8082 0.0581 0.6832 0.073 Uiso 1 1 calc R
H2B H 0.9213 0.0943 0.7353 0.073 Uiso 1 1 calc R
H2C H 0.9163 0.1322 0.6556 0.073 Uiso 1 1 calc R
N3 N 1.0160(3) 0.1169(2) 0.87877(14) 0.0381(7) Uani 1 1 d .
C3 C 0.6830(3) 0.2215(2) 0.65607(17) 0.0333(8) Uani 1 1 d .
N4 N 0.7648(3) -0.0681(2) 0.84406(15) 0.0427(8) Uani 1 1 d .
C4 C 0.5683(3) 0.1680(3) 0.64302(18) 0.0371(9) Uani 1 1 d .
H4 H 0.5433 0.1190 0.6751 0.045 Uiso 1 1 calc R
C5 C 0.4895(4) 0.1863(3) 0.58259(19) 0.0446(9) Uani 1 1 d .
H5 H 0.4121 0.1499 0.5749 0.054 Uiso 1 1 calc R
C6 C 0.5257(4) 0.2582(3) 0.53398(19) 0.0512(11) Uani 1 1 d .
H6 H 0.4735 0.2701 0.4934 0.061 Uiso 1 1 calc R
C7 C 0.6391(5) 0.3117(3) 0.5463(2) 0.0541(11) Uani 1 1 d .
H7 H 0.6639 0.3606 0.5142 0.065 Uiso 1 1 calc R
C8 C 0.7170(4) 0.2935(3) 0.60641(18) 0.0463(10) Uani 1 1 d .
H8 H 0.7940 0.3303 0.6138 0.056 Uiso 1 1 calc R
C9 C 0.6145(3) 0.2490(2) 0.80721(17) 0.0350(8) Uani 1 1 d .
H9 H 0.5628 0.2671 0.7643 0.042 Uiso 1 1 calc R
C10 C 0.5159(4) 0.2101(3) 0.86350(19) 0.0463(10) Uani 1 1 d .
H10A H 0.5647 0.1833 0.9034 0.069 Uiso 1 1 calc R
H10B H 0.4612 0.1602 0.8422 0.069 Uiso 1 1 calc R
H10C H 0.4600 0.2625 0.8801 0.069 Uiso 1 1 calc R
C11 C 0.6839(3) 0.3416(3) 0.83498(17) 0.0371(9) Uani 1 1 d .
C12 C 0.7587(4) 0.3396(3) 0.89771(19) 0.0516(11) Uani 1 1 d .
H12 H 0.7648 0.2822 0.9243 0.062 Uiso 1 1 calc R
C13 C 0.8248(4) 0.4231(4) 0.9211(3) 0.0735(16) Uani 1 1 d .
H13 H 0.8748 0.4210 0.9634 0.088 Uiso 1 1 calc R
C14 C 0.8172(5) 0.5091(4) 0.8824(3) 0.0855(18) Uani 1 1 d .
H14 H 0.8607 0.5650 0.8987 0.103 Uiso 1 1 calc R
C15 C 0.7465(5) 0.5110(4) 0.8213(2) 0.0762(15) Uani 1 1 d .
H15 H 0.7426 0.5685 0.7946 0.091 Uiso 1 1 calc R
C16 C 0.6791(4) 0.4292(3) 0.7970(2) 0.0528(11) Uani 1 1 d .
H16 H 0.6297 0.4328 0.7546 0.063 Uiso 1 1 calc R
C17 C 0.6217(4) -0.0647(3) 0.8277(2) 0.0574(11) Uani 1 1 d .
H17A H 0.5764 -0.0267 0.8637 0.086 Uiso 1 1 calc R
H17B H 0.5861 -0.1298 0.8274 0.086 Uiso 1 1 calc R
H17C H 0.6086 -0.0353 0.7812 0.086 Uiso 1 1 calc R
C18 C 0.8318(5) -0.1272(3) 0.7902(2) 0.0671(13) Uani 1 1 d .
H18A H 0.7981 -0.1928 0.7923 0.101 Uiso 1 1 calc R
H18B H 0.9263 -0.1275 0.7995 0.101 Uiso 1 1 calc R
H18C H 0.8152 -0.1005 0.7432 0.101 Uiso 1 1 calc R
C19 C 0.7879(4) -0.1121(3) 0.91516(18) 0.0435(9) Uani 1 1 d .
H19A H 0.8831 -0.1237 0.9211 0.052 Uiso 1 1 calc R
H19B H 0.7430 -0.1749 0.9170 0.052 Uiso 1 1 calc R
C20 C 0.7391(4) -0.0499(3) 0.97713(18) 0.0427(9) Uani 1 1 d .
H20A H 0.6422 -0.0460 0.9752 0.051 Uiso 1 1 calc R
H20B H 0.7634 -0.0813 1.0222 0.051 Uiso 1 1 calc R
C21 C 0.7208(4) 0.1101(3) 1.02812(18) 0.0478(10) Uani 1 1 d .
H21A H 0.7578 0.1748 1.0291 0.072 Uiso 1 1 calc R
H21B H 0.7277 0.0813 1.0752 0.072 Uiso 1 1 calc R
H21C H 0.6284 0.1132 1.0141 0.072 Uiso 1 1 calc R
C22 C 0.9388(3) 0.0502(3) 0.99529(18) 0.0393(9) Uani 1 1 d .
H22A H 0.9781 -0.0120 0.9821 0.047 Uiso 1 1 calc R
H22B H 0.9485 0.0583 1.0470 0.047 Uiso 1 1 calc R
C23 C 1.0120(4) 0.1322(3) 0.95657(18) 0.0416(9) Uani 1 1 d .
H23A H 0.9677 0.1937 0.9667 0.050 Uiso 1 1 calc R
H23B H 1.1028 0.1364 0.9749 0.050 Uiso 1 1 calc R
C24 C 1.0630(4) 0.2069(3) 0.8431(2) 0.0508(10) Uani 1 1 d .
H24A H 1.0653 0.1969 0.7919 0.076 Uiso 1 1 calc R
H24B H 1.1512 0.2227 0.8600 0.076 Uiso 1 1 calc R
H24C H 1.0030 0.2596 0.8541 0.076 Uiso 1 1 calc R
C25 C 1.1088(4) 0.0380(3) 0.8606(2) 0.0574(11) Uani 1 1 d .
H25A H 1.0795 -0.0214 0.8832 0.086 Uiso 1 1 calc R
H25B H 1.1968 0.0543 0.8776 0.086 Uiso 1 1 calc R
H25C H 1.1109 0.0293 0.8093 0.086 Uiso 1 1 calc R

loop_
_atom_site_aniso_label
_atom_site_aniso_U_11
_atom_site_aniso_U_22
_atom_site_aniso_U_33
_atom_site_aniso_U_23
_atom_site_aniso_U_13
_atom_site_aniso_U_12
N1 0.0382(17) 0.0352(17) 0.0307(15) -0.0018(13) 0.0034(12) 0.0047(14)
C1 0.038(2) 0.035(2) 0.0326(18) -0.0035(16) -0.0013(15) 0.0035(17)
Li1 0.037(3) 0.035(3) 0.034(3) -0.005(2) 0.000(2) -0.006(3)
N2 0.0381(17) 0.0322(17) 0.0339(15) 0.0030(13) -0.0001(13) -0.0032(14)
C2 0.052(2) 0.055(3) 0.038(2) -0.002(2) 0.0033(18) 0.011(2)
N3 0.0379(17) 0.0391(18) 0.0373(16) -0.0010(14) 0.0029(13) 0.0036(15)
C3 0.040(2) 0.030(2) 0.0304(18) -0.0058(15) 0.0089(15) 0.0017(17)
N4 0.055(2) 0.0351(18) 0.0378(17) -0.0050(14) -0.0082(14) -0.0021(15)
C4 0.047(2) 0.029(2) 0.035(2) 0.0026(16) 0.0016(16) 0.0067(18)
C5 0.045(2) 0.048(2) 0.040(2) -0.013(2) -0.0068(18) 0.012(2)
C6 0.072(3) 0.058(3) 0.0246(19) 0.0008(19) -0.0076(18) 0.023(2)
C7 0.077(3) 0.044(3) 0.041(2) 0.016(2) 0.009(2) 0.008(2)
C8 0.053(2) 0.044(2) 0.042(2) 0.0029(18) 0.0091(18) -0.003(2)
C9 0.036(2) 0.042(2) 0.0275(17) -0.0004(16) 0.0008(15) 0.0006(18)
C10 0.044(2) 0.050(3) 0.045(2) -0.0032(19) 0.0058(17) 0.001(2)
C11 0.031(2) 0.047(2) 0.0339(19) -0.0111(18) 0.0082(15) 0.0001(17)
C12 0.043(2) 0.067(3) 0.045(2) -0.020(2) -0.0003(17) 0.003(2)
C13 0.039(3) 0.117(5) 0.064(3) -0.049(3) 0.004(2) -0.012(3)
C14 0.090(4) 0.080(4) 0.087(4) -0.056(3) 0.050(3) -0.048(3)
C15 0.111(4) 0.059(3) 0.058(3) -0.027(2) 0.039(3) -0.031(3)
C16 0.062(3) 0.052(3) 0.044(2) -0.001(2) 0.0140(19) -0.005(2)
C17 0.069(3) 0.047(3) 0.057(3) 0.008(2) -0.024(2) -0.018(2)
C18 0.109(4) 0.044(3) 0.048(2) -0.013(2) 0.000(2) 0.003(2)
C19 0.051(2) 0.034(2) 0.046(2) 0.0012(17) -0.0078(18) -0.0046(19)
C20 0.045(2) 0.045(2) 0.038(2) 0.0096(17) -0.0038(16) -0.0080(19)
C21 0.057(2) 0.049(2) 0.037(2) 0.0003(18) 0.0079(18) 0.000(2)
C22 0.045(2) 0.041(2) 0.0324(19) -0.0005(17) -0.0065(16) 0.0005(18)
C23 0.037(2) 0.046(2) 0.043(2) -0.0003(18) -0.0067(16) -0.0060(18)
C24 0.047(2) 0.059(3) 0.047(2) 0.008(2) 0.0084(18) -0.006(2)
C25 0.050(3) 0.064(3) 0.058(3) 0.008(2) 0.011(2) 0.012(2)

loop_
_atom_type_symbol
_atom_type_description
_atom_type_scat_dispersion_real
_atom_type_scat_dispersion_imag
_atom_type_scat_source
C C 0.0033 0.0016 'International Tables Vol C Tables 4.2.6.8 and 6.1.1.4'
H H 0.0000 0.0000 'International Tables Vol C Tables 4.2.6.8 and 6.1.1.4'
Li Li -0.0003 0.0001 'International Tables Vol C Tables 4.2.6.8 and 6.1.1.4'
N N 0.0061 0.0033 'International Tables Vol C Tables 4.2.6.8 and 6.1.1.4'

loop_
_geom_angle_atom_site_label_1
_geom_angle_atom_site_label_2
_geom_angle_atom_site_label_3
_geom_angle
C1 N1 C9 110.4(2)
C1 N1 Li1 117.2(3)
C9 N1 Li1 125.3(3)
N1 C1 C3 115.9(3)
N1 C1 C2 109.3(3)
C3 C1 C2 106.3(3)
N1 Li1 N4 117.1(3)
N1 Li1 N3 119.8(3)
N4 Li1 N3 111.2(3)
N1 Li1 N2 137.1(3)
N4 Li1 N2 81.7(2)
N3 Li1 N2 81.9(2)
C21 N2 C22 109.6(3)
C21 N2 C20 108.5(3)
C22 N2 C20 111.2(3)
C21 N2 Li1 122.5(3)
C22 N2 Li1 101.7(2)
C20 N2 Li1 103.0(2)
C23 N3 C25 110.5(3)
C23 N3 C24 109.5(3)
C25 N3 C24 108.2(3)
C23 N3 Li1 102.3(2)
C25 N3 Li1 115.1(3)
C24 N3 Li1 111.1(3)
C4 C3 C8 117.5(3)
C4 C3 C1 121.2(3)
C8 C3 C1 121.1(3)
C18 N4 C17 109.0(3)
C18 N4 C19 108.6(3)
C17 N4 C19 110.7(3)
C18 N4 Li1 121.4(3)
C17 N4 Li1 98.9(3)
C19 N4 Li1 107.8(3)
C3 C4 C5 121.0(3)
C6 C5 C4 120.3(4)
C7 C6 C5 119.2(4)
C6 C7 C8 120.3(4)
C7 C8 C3 121.6(4)
N1 C9 C10 110.0(3)
N1 C9 C11 113.4(3)
C10 C9 C11 110.4(3)
C12 C11 C16 117.5(3)
C12 C11 C9 120.7(3)
C16 C11 C9 121.8(3)
C11 C12 C13 120.2(4)
C14 C13 C12 120.8(4)
C15 C14 C13 119.2(5)
C14 C15 C16 121.2(5)
C15 C16 C11 121.1(4)
N4 C19 C20 113.7(3)
N2 C20 C19 113.0(3)
N2 C22 C23 110.7(3)
N3 C23 C22 112.0(3)

loop_
_geom_bond_atom_site_label_1
_geom_bond_atom_site_label_2
_geom_bond_distance
N1 C1 1.445(4)
N1 C9 1.446(4)
N1 Li1 1.949(6)
C1 C3 1.529(4)
C1 C2 1.537(5)
Li1 N4 2.170(6)
Li1 N3 2.222(6)
Li1 N2 2.343(6)
N2 C21 1.465(4)
N2 C22 1.477(4)
N2 C20 1.483(4)
N3 C23 1.459(4)
N3 C25 1.463(4)
N3 C24 1.475(4)
C3 C4 1.381(4)
C3 C8 1.392(5)
N4 C18 1.449(4)
N4 C17 1.463(5)
N4 C19 1.468(4)
C4 C5 1.393(4)
C5 C6 1.384(5)
C6 C7 1.369(6)
C7 C8 1.382(5)
C9 C10 1.531(4)
C9 C11 1.534(5)
C11 C12 1.383(5)
C11 C16 1.393(5)
C12 C13 1.390(6)
C13 C14 1.382(7)
C14 C15 1.336(7)
C15 C16 1.382(5)
C19 C20 1.511(5)
C22 C23 1.520(5)
